data_4302571
loop_
_publ_author_name
'Vadapalli Chandrasekhar'
'Ramalingam Thirumoorthi'

_publ_contact_author 'Vadapalli Chandrasekhar'
_publ_contact_author_email vc@iitk.ac.in
_publ_section_title
;
Tellurasiloxane Cages Containing Te6Si4O12 and Te6Si6O15 Frameworks
;
_journal_name_full 'Inorganic Chemistry'
_journal_page_first 6236
_journal_page_last 6241
_journal_paper_doi 10.1021/ic900562n
_journal_volume 48
_journal_year 2009
_chemical_formula_moiety 'C80 H80 N4 O6 Si4 Te2'
_chemical_formula_sum 'C80 H80 N4 O6 Si4 Te2'
_chemical_formula_weight 1561.04
_chemical_name_systematic
; 
 ? 
;
_space_group_IT_number 2
_symmetry_cell_setting triclinic
_symmetry_space_group_name_Hall '-P 1'
_symmetry_space_group_name_H-M 'P -1'
_atom_sites_solution_hydrogens geom
_atom_sites_solution_primary direct
_atom_sites_solution_secondary difmap
_audit_creation_method SHELXL-97
_cell_angle_alpha 105.406(5)
_cell_angle_beta 97.549(5)
_cell_angle_gamma 114.546(5)
_cell_formula_units_Z 1
_cell_length_a 12.778(5)
_cell_length_b 12.818(5)
_cell_length_c 12.993(5)
_cell_measurement_reflns_used 3068
_cell_measurement_temperature 153(2)
_cell_measurement_theta_max 25.64
_cell_measurement_theta_min 2.43
_cell_volume 1793.9(12)
_computing_cell_refinement 'Bruker SMART'
_computing_data_collection 'Bruker SMART'
_computing_data_reduction 'Bruker SAINT'
_computing_structure_refinement 'SHELXL-97 (Sheldrick, 1997)'
_computing_structure_solution 'SHELXS-97 (Sheldrick, 1990)'
_diffrn_ambient_temperature 153(2)
_diffrn_measured_fraction_theta_full 0.966
_diffrn_measured_fraction_theta_max 0.966
_diffrn_measurement_device_type 'CCD area detector'
_diffrn_measurement_method 'phi and omega scans'
_diffrn_radiation_monochromator graphite
_diffrn_radiation_source 'fine-focus sealed tube'
_diffrn_radiation_type MoK\a
_diffrn_radiation_wavelength 0.71069
_diffrn_reflns_av_R_equivalents 0.0315
_diffrn_reflns_av_sigmaI/netI 0.0695
_diffrn_reflns_limit_h_max 16
_diffrn_reflns_limit_h_min -15
_diffrn_reflns_limit_k_max 8
_diffrn_reflns_limit_k_min -16
_diffrn_reflns_limit_l_max 16
_diffrn_reflns_limit_l_min -15
_diffrn_reflns_number 10797
_diffrn_reflns_theta_full 27.00
_diffrn_reflns_theta_max 27.00
_diffrn_reflns_theta_min 2.12
_exptl_absorpt_coefficient_mu 0.937
_exptl_absorpt_correction_T_max 0.9122
_exptl_absorpt_correction_T_min 0.8348
_exptl_absorpt_correction_type empirical
_exptl_absorpt_process_details SADABS
_exptl_crystal_colour colorless
_exptl_crystal_density_diffrn 1.445
_exptl_crystal_density_method 'not measured'
_exptl_crystal_description block
_exptl_crystal_F_000 796
_exptl_crystal_size_max 0.20
_exptl_crystal_size_mid 0.20
_exptl_crystal_size_min 0.10
_refine_diff_density_max 1.805
_refine_diff_density_min -1.039
_refine_diff_density_rms 0.198
_refine_ls_extinction_method none
_refine_ls_goodness_of_fit_ref 1.126
_refine_ls_hydrogen_treatment riding
_refine_ls_matrix_type full
_refine_ls_number_parameters 437
_refine_ls_number_reflns 7579
_refine_ls_number_restraints 0
_refine_ls_restrained_S_all 1.126
_refine_ls_R_factor_all 0.0797
_refine_ls_R_factor_gt 0.0592
_refine_ls_shift/su_max 0.000
_refine_ls_shift/su_mean 0.000
_refine_ls_structure_factor_coef Fsqd
_refine_ls_weighting_details 'calc w=1/[\s^2^(Fo^2^)+(0.0832P)^2^+8.8207P] where P=(Fo^2^+2Fc^2^)/3'
_refine_ls_weighting_scheme calc
_refine_ls_wR_factor_gt 0.1475
_refine_ls_wR_factor_ref 0.1931
_reflns_number_gt 6108
_reflns_number_total 7579
_reflns_threshold_expression >2sigma(I)
_cod_data_source_file ic900562n_si_001_3.cif
_cod_data_source_block compound3
_cod_depositor_comments
;
The following automatic conversions were performed:
'_symmetry_cell_setting' value 'Triclinic' changed to 'triclinic'
according to '/home/saulius/struct/CIF-dictionaries/cif_core.dic'
dictionary named 'cif_core.dic' version 2.4.1 from 2010-06-29.

Automatic conversion script
Id: cif_fix_enum 1527 2010-12-29 10:47:43Z saulius 
;
_cod_original_sg_symbol_H-M 'P -1 '
_cod_database_code 4302571

loop_
_symmetry_equiv_pos_as_xyz
'x, y, z'
'-x, -y, -z'

loop_
_atom_site_label
_atom_site_type_symbol
_atom_site_fract_x
_atom_site_fract_y
_atom_site_fract_z
_atom_site_U_iso_or_equiv
_atom_site_adp_type
_atom_site_occupancy
_atom_site_symmetry_multiplicity
_atom_site_calc_flag
_atom_site_refinement_flags
_atom_site_disorder_assembly
_atom_site_disorder_group
Te1 Te 0.47307(3) 0.11880(3) 0.63260(3) 0.02454(15) Uani 1 1 d . . .
Si1 Si 0.33730(15) -0.14214(15) 0.69333(14) 0.0242(4) Uani 1 1 d . . .
Si2 Si 0.68531(15) 0.31548(15) 0.54743(14) 0.0247(4) Uani 1 1 d . . .
O1 O 0.3062(4) -0.2358(4) 0.5689(4) 0.0295(10) Uani 1 1 d . . .
O2 O 0.3707(4) -0.0055(4) 0.6982(4) 0.0287(10) Uani 1 1 d . . .
O3 O 0.5551(4) 0.2535(4) 0.5677(4) 0.0261(9) Uani 1 1 d . . .
N1 N 0.0287(5) -0.0883(7) 0.2272(5) 0.0454(17) Uani 1 1 d . . .
N2 N 0.3180(5) 0.4673(5) 0.9378(5) 0.0340(13) Uani 1 1 d . . .
C1 C 0.4667(5) -0.1402(6) 0.7825(5) 0.0268(13) Uani 1 1 d . . .
C2 C 0.5430(6) -0.0378(7) 0.8767(5) 0.0365(16) Uani 1 1 d . . .
H2 H 0.5283 0.0291 0.8945 0.044 Uiso 1 1 calc R . .
C3 C 0.6398(7) -0.0319(9) 0.9448(6) 0.047(2) Uani 1 1 d . . .
H3 H 0.6896 0.0380 1.0067 0.056 Uiso 1 1 calc R . .
C4 C 0.6611(7) -0.1309(10) 0.9193(8) 0.054(2) Uani 1 1 d . . .
H4 H 0.7256 -0.1283 0.9646 0.064 Uiso 1 1 calc R . .
C5 C 0.5883(8) -0.2334(9) 0.8279(9) 0.057(2) Uani 1 1 d . . .
H5 H 0.6034 -0.3001 0.8119 0.069 Uiso 1 1 calc R . .
C6 C 0.4915(7) -0.2392(7) 0.7582(7) 0.0428(18) Uani 1 1 d . . .
H6 H 0.4434 -0.3090 0.6956 0.051 Uiso 1 1 calc R . .
C7 C 0.2020(6) -0.1945(6) 0.7453(5) 0.0360(16) Uani 1 1 d . . .
C8 C 0.1518(8) -0.1116(9) 0.7766(7) 0.049(2) Uani 1 1 d . . .
H8 H 0.1880 -0.0344 0.7711 0.059 Uiso 1 1 calc R . .
C9 C 0.0486(8) -0.1471(10) 0.8153(9) 0.065(3) Uani 1 1 d . . .
H9 H 0.0154 -0.0950 0.8349 0.078 Uiso 1 1 calc R . .
C10 C -0.0029(9) -0.2667(10) 0.8229(8) 0.078(4) Uani 1 1 d . . .
H10 H -0.0692 -0.2917 0.8505 0.094 Uiso 1 1 calc R . .
C11 C 0.0407(9) -0.3394(10) 0.7926(9) 0.076(3) Uani 1 1 d . . .
H11 H 0.0039 -0.4169 0.7973 0.091 Uiso 1 1 calc R . .
C12 C 0.1417(8) -0.3069(8) 0.7525(7) 0.052(2) Uani 1 1 d . . .
H12 H 0.1685 -0.3642 0.7300 0.062 Uiso 1 1 calc R . .
C13 C 0.4345(5) 0.2435(5) 0.7399(5) 0.0234(12) Uani 1 1 d . . .
C14 C 0.4102(6) 0.3261(6) 0.7038(5) 0.0268(13) Uani 1 1 d . . .
H14 H 0.4177 0.3302 0.6346 0.032 Uiso 1 1 calc R . .
C15 C 0.3747(6) 0.4028(6) 0.7704(5) 0.0306(14) Uani 1 1 d . . .
H15 H 0.3592 0.4576 0.7449 0.037 Uiso 1 1 calc R . .
C16 C 0.3618(5) 0.3989(6) 0.8749(5) 0.0271(13) Uani 1 1 d . . .
C17 C 0.3926(5) 0.3199(6) 0.9113(5) 0.0275(14) Uani 1 1 d . . .
H17 H 0.3917 0.3203 0.9828 0.033 Uiso 1 1 calc R . .
C18 C 0.4248(6) 0.2406(6) 0.8440(5) 0.0278(13) Uani 1 1 d . . .
H18 H 0.4399 0.1853 0.8692 0.033 Uiso 1 1 calc R . .
C19 C 0.3149(7) 0.5695(7) 0.9138(6) 0.0391(17) Uani 1 1 d . . .
H19A H 0.3945 0.6281 0.9192 0.059 Uiso 1 1 calc R . .
H19B H 0.2835 0.6075 0.9662 0.059 Uiso 1 1 calc R . .
H19C H 0.2648 0.5410 0.8400 0.059 Uiso 1 1 calc R . .
C20 C 0.2990(7) 0.4555(7) 1.0412(6) 0.0375(16) Uani 1 1 d . . .
H20A H 0.2570 0.3701 1.0314 0.056 Uiso 1 1 calc R . .
H20B H 0.2525 0.4947 1.0658 0.056 Uiso 1 1 calc R . .
H20C H 0.3749 0.4936 1.0957 0.056 Uiso 1 1 calc R . .
C21 C 0.3233(5) 0.0462(5) 0.4962(5) 0.0219(12) Uani 1 1 d . . .
C22 C 0.3383(6) 0.0509(5) 0.3938(5) 0.0263(13) Uani 1 1 d . . .
H22 H 0.4150 0.0861 0.3851 0.032 Uiso 1 1 calc R . .
C23 C 0.2410(6) 0.0041(6) 0.3054(5) 0.0290(14) Uani 1 1 d . . .
H23 H 0.2524 0.0053 0.2364 0.035 Uiso 1 1 calc R . .
C24 C 0.1252(6) -0.0453(7) 0.3160(6) 0.0356(16) Uani 1 1 d . . .
C25 C 0.1091(6) -0.0487(7) 0.4207(6) 0.0357(16) Uani 1 1 d . . .
H25 H 0.0325 -0.0796 0.4303 0.043 Uiso 1 1 calc R . .
C26 C 0.2071(6) -0.0059(6) 0.5087(6) 0.0316(14) Uani 1 1 d . . .
H26 H 0.1963 -0.0114 0.5769 0.038 Uiso 1 1 calc R . .
C27 C 0.0440(7) -0.1033(9) 0.1155(7) 0.057(2) Uani 1 1 d . . .
H27A H 0.0751 -0.0251 0.1063 0.085 Uiso 1 1 calc R . .
H27B H -0.0319 -0.1587 0.0615 0.085 Uiso 1 1 calc R . .
H27C H 0.0989 -0.1359 0.1054 0.085 Uiso 1 1 calc R . .
C28 C -0.0906(7) -0.1343(12) 0.2401(8) 0.080(4) Uani 1 1 d . . .
H28A H -0.1057 -0.1977 0.2709 0.119 Uiso 1 1 calc R . .
H28B H -0.1474 -0.1671 0.1689 0.119 Uiso 1 1 calc R . .
H28C H -0.0983 -0.0687 0.2889 0.119 Uiso 1 1 calc R . .
C29 C 0.7201(6) 0.4711(6) 0.5425(6) 0.0322(14) Uani 1 1 d . . .
C30 C 0.8227(8) 0.5406(8) 0.5168(8) 0.053(2) Uani 1 1 d . . .
H30 H 0.8728 0.5074 0.4977 0.063 Uiso 1 1 calc R . .
C31 C 0.8521(9) 0.6577(8) 0.5190(9) 0.061(3) Uani 1 1 d . . .
H31 H 0.9220 0.7024 0.5023 0.073 Uiso 1 1 calc R . .
C32 C 0.7789(7) 0.7095(6) 0.5457(6) 0.0360(16) Uani 1 1 d . . .
H32 H 0.7963 0.7866 0.5432 0.043 Uiso 1 1 calc R . .
C33 C 0.6805(7) 0.6444(8) 0.5759(9) 0.059(3) Uani 1 1 d . . .
H33 H 0.6322 0.6793 0.5973 0.071 Uiso 1 1 calc R . .
C34 C 0.6514(7) 0.5280(7) 0.5749(9) 0.056(3) Uani 1 1 d . . .
H34 H 0.5842 0.4862 0.5965 0.067 Uiso 1 1 calc R . .
C35 C 0.8048(6) 0.3311(6) 0.6599(6) 0.0308(14) Uani 1 1 d . . .
C36 C 0.9119(7) 0.3378(9) 0.6396(6) 0.052(2) Uani 1 1 d . . .
H36 H 0.9206 0.3281 0.5682 0.062 Uiso 1 1 calc R . .
C37 C 1.0043(7) 0.3585(11) 0.7226(8) 0.067(3) Uani 1 1 d . . .
H37 H 1.0756 0.3647 0.7080 0.080 Uiso 1 1 calc R . .
C38 C 0.9906(7) 0.3699(9) 0.8276(7) 0.055(2) Uani 1 1 d . . .
H38 H 1.0538 0.3846 0.8837 0.066 Uiso 1 1 calc R . .
C39 C 0.8859(6) 0.3601(7) 0.8521(6) 0.0429(19) Uani 1 1 d . . .
H39 H 0.8775 0.3664 0.9232 0.051 Uiso 1 1 calc R . .
C40 C 0.7932(6) 0.3404(7) 0.7676(6) 0.0372(16) Uani 1 1 d . . .
H40 H 0.7218 0.3332 0.7828 0.045 Uiso 1 1 calc R . .

loop_
_atom_site_aniso_label
_atom_site_aniso_U_11
_atom_site_aniso_U_22
_atom_site_aniso_U_33
_atom_site_aniso_U_23
_atom_site_aniso_U_13
_atom_site_aniso_U_12
Te1 0.0209(2) 0.0187(2) 0.0299(2) 0.00405(16) 0.00413(15) 0.00921(16)
Si1 0.0248(8) 0.0176(8) 0.0264(9) 0.0058(7) 0.0073(7) 0.0077(7)
Si2 0.0212(8) 0.0176(8) 0.0301(9) 0.0040(7) 0.0085(7) 0.0069(7)
O1 0.030(2) 0.025(2) 0.029(2) 0.0048(19) 0.0067(19) 0.0135(19)
O2 0.029(2) 0.018(2) 0.033(2) 0.0071(18) 0.0053(19) 0.0078(18)
O3 0.023(2) 0.018(2) 0.034(2) 0.0080(18) 0.0095(18) 0.0073(18)
N1 0.018(3) 0.061(4) 0.030(3) 0.010(3) -0.001(2) 0.001(3)
N2 0.036(3) 0.032(3) 0.032(3) 0.004(2) 0.009(2) 0.018(3)
C1 0.024(3) 0.025(3) 0.032(3) 0.016(3) 0.010(3) 0.008(3)
C2 0.037(4) 0.051(4) 0.024(3) 0.015(3) 0.013(3) 0.021(3)
C3 0.034(4) 0.075(6) 0.030(4) 0.024(4) 0.010(3) 0.022(4)
C4 0.029(4) 0.087(7) 0.059(5) 0.057(5) 0.012(4) 0.022(4)
C5 0.048(5) 0.062(6) 0.089(7) 0.047(6) 0.023(5) 0.037(5)
C6 0.033(4) 0.031(4) 0.059(5) 0.018(4) 0.005(3) 0.011(3)
C7 0.030(3) 0.032(4) 0.022(3) -0.001(3) 0.007(3) 0.000(3)
C8 0.050(5) 0.058(5) 0.044(5) 0.012(4) 0.018(4) 0.031(4)
C9 0.048(5) 0.076(7) 0.071(6) 0.013(5) 0.016(5) 0.039(5)
C10 0.046(5) 0.073(7) 0.063(6) -0.010(5) 0.033(5) -0.004(5)
C11 0.049(6) 0.061(6) 0.077(7) 0.005(5) 0.029(5) -0.001(5)
C12 0.056(5) 0.042(5) 0.054(5) 0.013(4) 0.027(4) 0.020(4)
C13 0.017(3) 0.018(3) 0.031(3) -0.001(2) 0.003(2) 0.011(2)
C14 0.031(3) 0.021(3) 0.029(3) 0.004(2) 0.005(3) 0.017(3)
C15 0.037(4) 0.030(3) 0.033(3) 0.011(3) 0.010(3) 0.023(3)
C16 0.016(3) 0.024(3) 0.033(3) 0.006(3) 0.004(2) 0.005(2)
C17 0.024(3) 0.030(3) 0.018(3) -0.007(2) -0.001(2) 0.015(3)
C18 0.028(3) 0.020(3) 0.031(3) 0.010(3) 0.001(3) 0.009(3)
C19 0.035(4) 0.033(4) 0.039(4) 0.002(3) 0.003(3) 0.016(3)
C20 0.037(4) 0.034(4) 0.036(4) 0.003(3) 0.010(3) 0.018(3)
C21 0.018(3) 0.016(3) 0.027(3) -0.001(2) 0.006(2) 0.009(2)
C22 0.029(3) 0.018(3) 0.028(3) 0.003(2) 0.010(3) 0.009(3)
C23 0.033(3) 0.026(3) 0.020(3) 0.004(2) 0.008(3) 0.009(3)
C24 0.022(3) 0.038(4) 0.028(3) 0.005(3) 0.002(3) 0.004(3)
C25 0.014(3) 0.042(4) 0.035(4) 0.010(3) 0.008(3) 0.001(3)
C26 0.024(3) 0.034(4) 0.029(3) 0.013(3) 0.008(3) 0.006(3)
C27 0.032(4) 0.072(6) 0.036(4) 0.011(4) -0.003(3) 0.007(4)
C28 0.013(4) 0.151(11) 0.064(6) 0.051(7) 0.008(4) 0.022(5)
C29 0.030(3) 0.029(3) 0.032(3) 0.004(3) 0.009(3) 0.014(3)
C30 0.064(5) 0.045(5) 0.083(6) 0.037(5) 0.055(5) 0.036(4)
C31 0.064(6) 0.050(5) 0.100(8) 0.041(5) 0.059(6) 0.035(5)
C32 0.047(4) 0.020(3) 0.047(4) 0.012(3) 0.019(3) 0.019(3)
C33 0.039(4) 0.035(4) 0.109(8) 0.022(5) 0.039(5) 0.020(4)
C34 0.034(4) 0.029(4) 0.111(8) 0.022(4) 0.045(5) 0.015(3)
C35 0.021(3) 0.017(3) 0.035(4) -0.003(3) -0.001(3) 0.002(2)
C36 0.030(4) 0.083(6) 0.031(4) 0.006(4) 0.004(3) 0.026(4)
C37 0.026(4) 0.102(8) 0.059(6) 0.022(6) 0.014(4) 0.023(5)
C38 0.025(4) 0.079(6) 0.047(5) 0.013(4) -0.003(3) 0.021(4)
C39 0.027(4) 0.046(4) 0.023(3) -0.008(3) -0.004(3) 0.002(3)
C40 0.025(3) 0.044(4) 0.038(4) 0.005(3) 0.010(3) 0.018(3)

loop_
_atom_type_symbol
_atom_type_description
_atom_type_scat_dispersion_real
_atom_type_scat_dispersion_imag
_atom_type_scat_source
C C 0.0033 0.0016 'International Tables Vol C Tables 4.2.6.8 and 6.1.1.4'
H H 0.0000 0.0000 'International Tables Vol C Tables 4.2.6.8 and 6.1.1.4'
N N 0.0061 0.0033 'International Tables Vol C Tables 4.2.6.8 and 6.1.1.4'
O O 0.0106 0.0060 'International Tables Vol C Tables 4.2.6.8 and 6.1.1.4'
Si Si 0.0817 0.0704 'International Tables Vol C Tables 4.2.6.8 and 6.1.1.4'
Te Te -0.5308 1.6751 'International Tables Vol C Tables 4.2.6.8 and 6.1.1.4'

loop_
_geom_angle_atom_site_label_1
_geom_angle_atom_site_label_2
_geom_angle_atom_site_label_3
_geom_angle
_geom_angle_site_symmetry_1
_geom_angle_site_symmetry_3
_geom_angle_publ_flag
O2 Te1 O3 170.63(17) . . ?
O2 Te1 C13 85.3(2) . . ?
O3 Te1 C13 87.4(2) . . ?
O2 Te1 C21 89.0(2) . . ?
O3 Te1 C21 86.1(2) . . ?
C13 Te1 C21 97.8(2) . . ?
O2 Si1 O1 112.9(3) . . ?
O2 Si1 C7 105.9(3) . . ?
O1 Si1 C7 108.9(3) . . ?
O2 Si1 C1 109.5(3) . . ?
O1 Si1 C1 108.0(3) . . ?
C7 Si1 C1 111.7(3) . . ?
O3 Si2 O1 112.8(2) . 2_656 ?
O3 Si2 C35 111.6(3) . . ?
O1 Si2 C35 106.2(3) 2_656 . ?
O3 Si2 C29 109.3(3) . . ?
O1 Si2 C29 107.5(3) 2_656 . ?
C35 Si2 C29 109.3(3) . . ?
Si1 O1 Si2 164.2(3) . 2_656 ?
Si1 O2 Te1 138.3(3) . . ?
Si2 O3 Te1 134.0(3) . . ?
C24 N1 C28 120.5(7) . . ?
C24 N1 C27 120.2(6) . . ?
C28 N1 C27 118.8(6) . . ?
C16 N2 C20 120.4(6) . . ?
C16 N2 C19 120.5(6) . . ?
C20 N2 C19 117.8(6) . . ?
C2 C1 C6 117.2(6) . . ?
C2 C1 Si1 120.4(5) . . ?
C6 C1 Si1 122.4(5) . . ?
C3 C2 C1 122.5(8) . . ?
C3 C2 H2 118.7 . . ?
C1 C2 H2 118.7 . . ?
C4 C3 C2 118.9(8) . . ?
C4 C3 H3 120.5 . . ?
C2 C3 H3 120.5 . . ?
C5 C4 C3 120.5(7) . . ?
C5 C4 H4 119.7 . . ?
C3 C4 H4 119.7 . . ?
C4 C5 C6 120.8(8) . . ?
C4 C5 H5 119.6 . . ?
C6 C5 H5 119.6 . . ?
C5 C6 C1 120.1(8) . . ?
C5 C6 H6 120.0 . . ?
C1 C6 H6 120.0 . . ?
C12 C7 C8 115.9(7) . . ?
C12 C7 Si1 125.7(6) . . ?
C8 C7 Si1 118.3(6) . . ?
C9 C8 C7 120.7(9) . . ?
C9 C8 H8 119.6 . . ?
C7 C8 H8 119.6 . . ?
C8 C9 C10 117.3(9) . . ?
C8 C9 H9 121.3 . . ?
C10 C9 H9 121.3 . . ?
C11 C10 C9 121.1(9) . . ?
C11 C10 H10 119.4 . . ?
C9 C10 H10 119.4 . . ?
C10 C11 C12 122.5(11) . . ?
C10 C11 H11 118.8 . . ?
C12 C11 H11 118.8 . . ?
C7 C12 C11 122.4(9) . . ?
C7 C12 H12 118.8 . . ?
C11 C12 H12 118.8 . . ?
C18 C13 C14 118.7(5) . . ?
C18 C13 Te1 121.4(4) . . ?
C14 C13 Te1 119.8(5) . . ?
C13 C14 C15 120.7(6) . . ?
C13 C14 H14 119.7 . . ?
C15 C14 H14 119.7 . . ?
C14 C15 C16 121.3(6) . . ?
C14 C15 H15 119.3 . . ?
C16 C15 H15 119.3 . . ?
N2 C16 C17 121.4(6) . . ?
N2 C16 C15 121.9(6) . . ?
C17 C16 C15 116.7(6) . . ?
C18 C17 C16 122.1(6) . . ?
C18 C17 H17 118.9 . . ?
C16 C17 H17 118.9 . . ?
C13 C18 C17 120.3(6) . . ?
C13 C18 H18 119.9 . . ?
C17 C18 H18 119.9 . . ?
N2 C19 H19A 109.5 . . ?
N2 C19 H19B 109.5 . . ?
H19A C19 H19B 109.5 . . ?
N2 C19 H19C 109.5 . . ?
H19A C19 H19C 109.5 . . ?
H19B C19 H19C 109.5 . . ?
N2 C20 H20A 109.5 . . ?
N2 C20 H20B 109.5 . . ?
H20A C20 H20B 109.5 . . ?
N2 C20 H20C 109.5 . . ?
H20A C20 H20C 109.5 . . ?
H20B C20 H20C 109.5 . . ?
C22 C21 C26 119.4(6) . . ?
C22 C21 Te1 120.3(4) . . ?
C26 C21 Te1 120.3(5) . . ?
C23 C22 C21 120.2(6) . . ?
C23 C22 H22 119.9 . . ?
C21 C22 H22 119.9 . . ?
C22 C23 C24 121.6(6) . . ?
C22 C23 H23 119.2 . . ?
C24 C23 H23 119.2 . . ?
N1 C24 C23 120.8(6) . . ?
N1 C24 C25 120.6(6) . . ?
C23 C24 C25 118.6(6) . . ?
C26 C25 C24 119.8(6) . . ?
C26 C25 H25 120.1 . . ?
C24 C25 H25 120.1 . . ?
C25 C26 C21 120.4(6) . . ?
C25 C26 H26 119.8 . . ?
C21 C26 H26 119.8 . . ?
N1 C27 H27A 109.5 . . ?
N1 C27 H27B 109.5 . . ?
H27A C27 H27B 109.5 . . ?
N1 C27 H27C 109.5 . . ?
H27A C27 H27C 109.5 . . ?
H27B C27 H27C 109.5 . . ?
N1 C28 H28A 109.5 . . ?
N1 C28 H28B 109.5 . . ?
H28A C28 H28B 109.5 . . ?
N1 C28 H28C 109.5 . . ?
H28A C28 H28C 109.5 . . ?
H28B C28 H28C 109.5 . . ?
C30 C29 C34 116.3(7) . . ?
C30 C29 Si2 121.3(5) . . ?
C34 C29 Si2 122.1(5) . . ?
C31 C30 C29 121.6(7) . . ?
C31 C30 H30 119.2 . . ?
C29 C30 H30 119.2 . . ?
C30 C31 C32 120.8(7) . . ?
C30 C31 H31 119.6 . . ?
C32 C31 H31 119.6 . . ?
C33 C32 C31 118.3(7) . . ?
C33 C32 H32 120.8 . . ?
C31 C32 H32 120.8 . . ?
C32 C33 C34 121.0(7) . . ?
C32 C33 H33 119.5 . . ?
C34 C33 H33 119.5 . . ?
C33 C34 C29 121.8(7) . . ?
C33 C34 H34 119.1 . . ?
C29 C34 H34 119.1 . . ?
C36 C35 C40 117.4(6) . . ?
C36 C35 Si2 120.2(6) . . ?
C40 C35 Si2 122.3(5) . . ?
C37 C36 C35 121.4(8) . . ?
C37 C36 H36 119.3 . . ?
C35 C36 H36 119.3 . . ?
C36 C37 C38 119.5(8) . . ?
C36 C37 H37 120.3 . . ?
C38 C37 H37 120.3 . . ?
C37 C38 C39 121.9(8) . . ?
C37 C38 H38 119.1 . . ?
C39 C38 H38 119.1 . . ?
C38 C39 C40 118.3(7) . . ?
C38 C39 H39 120.9 . . ?
C40 C39 H39 120.9 . . ?
C39 C40 C35 121.5(6) . . ?
C39 C40 H40 119.3 . . ?
C35 C40 H40 119.3 . . ?

loop_
_geom_bond_atom_site_label_1
_geom_bond_atom_site_label_2
_geom_bond_distance
_geom_bond_site_symmetry_2
_geom_bond_publ_flag
Te1 O2 2.064(4) . ?
Te1 O3 2.072(4) . ?
Te1 C13 2.096(5) . ?
Te1 C21 2.103(6) . ?
Si1 O2 1.602(5) . ?
Si1 O1 1.617(5) . ?
Si1 C7 1.865(7) . ?
Si1 C1 1.878(7) . ?
Si2 O3 1.611(4) . ?
Si2 O1 1.630(5) 2_656 ?
Si2 C35 1.874(7) . ?
Si2 C29 1.876(7) . ?
O1 Si2 1.630(5) 2_656 ?
N1 C24 1.371(9) . ?
N1 C28 1.439(9) . ?
N1 C27 1.463(10) . ?
N2 C16 1.376(8) . ?
N2 C20 1.432(9) . ?
N2 C19 1.439(9) . ?
C1 C2 1.393(10) . ?
C1 C6 1.399(10) . ?
C2 C3 1.385(10) . ?
C2 H2 0.9300 . ?
C3 C4 1.371(13) . ?
C3 H3 0.9300 . ?
C4 C5 1.367(14) . ?
C4 H4 0.9300 . ?
C5 C6 1.396(11) . ?
C5 H5 0.9300 . ?
C6 H6 0.9300 . ?
C7 C12 1.359(11) . ?
C7 C8 1.453(11) . ?
C8 C9 1.413(12) . ?
C8 H8 0.9300 . ?
C9 C10 1.432(16) . ?
C9 H9 0.9300 . ?
C10 C11 1.275(16) . ?
C10 H10 0.9300 . ?
C11 C12 1.398(12) . ?
C11 H11 0.9300 . ?
C12 H12 0.9300 . ?
C13 C18 1.384(9) . ?
C13 C14 1.391(9) . ?
C14 C15 1.394(8) . ?
C14 H14 0.9300 . ?
C15 C16 1.400(9) . ?
C15 H15 0.9300 . ?
C16 C17 1.393(9) . ?
C17 C18 1.392(8) . ?
C17 H17 0.9300 . ?
C18 H18 0.9300 . ?
C19 H19A 0.9600 . ?
C19 H19B 0.9600 . ?
C19 H19C 0.9600 . ?
C20 H20A 0.9600 . ?
C20 H20B 0.9600 . ?
C20 H20C 0.9600 . ?
C21 C22 1.382(9) . ?
C21 C26 1.406(8) . ?
C22 C23 1.366(9) . ?
C22 H22 0.9300 . ?
C23 C24 1.389(9) . ?
C23 H23 0.9300 . ?
C24 C25 1.412(10) . ?
C25 C26 1.377(9) . ?
C25 H25 0.9300 . ?
C26 H26 0.9300 . ?
C27 H27A 0.9600 . ?
C27 H27B 0.9600 . ?
C27 H27C 0.9600 . ?
C28 H28A 0.9600 . ?
C28 H28B 0.9600 . ?
C28 H28C 0.9600 . ?
C29 C30 1.389(10) . ?
C29 C34 1.395(9) . ?
C30 C31 1.379(11) . ?
C30 H30 0.9300 . ?
C31 C32 1.384(10) . ?
C31 H31 0.9300 . ?
C32 C33 1.365(11) . ?
C32 H32 0.9300 . ?
C33 C34 1.376(11) . ?
C33 H33 0.9300 . ?
C34 H34 0.9300 . ?
C35 C36 1.400(10) . ?
C35 C40 1.405(10) . ?
C36 C37 1.372(12) . ?
C36 H36 0.9300 . ?
C37 C38 1.375(13) . ?
C37 H37 0.9300 . ?
C38 C39 1.378(11) . ?
C38 H38 0.9300 . ?
C39 C40 1.391(10) . ?
C39 H39 0.9300 . ?
C40 H40 0.9300 . ?
